data_2210791
loop_
_publ_author_name
'Jin, Chuan-Ming'
'Wu, Ling-Yan'
'Chen, Cai-Yuan'
'Hu, Sheng-Li'

_publ_section_title
;
 1,2,4-Triazolium picrate
;
_journal_coeditor_code SJ2125
_journal_issue 10
_journal_name_full 'Acta Crystallographica Section E'
_journal_page_first o4515
_journal_page_last o4516
_journal_paper_doi 10.1107/S1600536806036932
_journal_volume 62
_journal_year 2006
_chemical_formula_iupac 'C2 H4 N3 +, C6 H2 N3 O7 -'
_chemical_formula_moiety 'C2 H4 N3 +, C6 H2 N3 O7 -'
_chemical_formula_sum 'C8 H6 N6 O7'
_chemical_formula_weight 298.19
_chemical_melting_point 442.5(5)
_chemical_name_systematic
;
1,2,4-triazolium picrate
;
_space_group_IT_number 14
_symmetry_cell_setting monoclinic
_symmetry_space_group_name_Hall '-P 2yn'
_symmetry_space_group_name_H-M 'P 1 21/n 1'
_atom_sites_solution_hydrogens geom
_atom_sites_solution_primary direct
_atom_sites_solution_secondary difmap
_audit_creation_method SHELXL-97
_cell_angle_alpha 90.00
_cell_angle_beta 97.808(2)
_cell_angle_gamma 90.00
_cell_formula_units_Z 4
_cell_length_a 7.2038(7)
_cell_length_b 19.0535(19)
_cell_length_c 8.2252(8)
_cell_measurement_reflns_used 3374
_cell_measurement_temperature 292(2)
_cell_measurement_theta_max 27.28
_cell_measurement_theta_min 2.72
_cell_volume 1118.50(19)
_computing_cell_refinement 'SAINT-Plus (Bruker, 2001)'
_computing_data_collection 'SMART (Bruker, 2001)'
_computing_data_reduction SAINT-Plus
_computing_molecular_graphics 'SHELXTL (Bruker, 2001)'
_computing_publication_material SHELXTL
_computing_structure_refinement 'SHELXL97 (Sheldrick, 1997)'
_computing_structure_solution 'SHELXS97 (Sheldrick, 1997)'
_diffrn_ambient_temperature 292(2)
_diffrn_measured_fraction_theta_full 0.995
_diffrn_measured_fraction_theta_max 0.995
_diffrn_measurement_device_type 'Bruker SMART CCD area-detector'
_diffrn_measurement_method '\f and \w'
_diffrn_radiation_monochromator graphite
_diffrn_radiation_source 'fine-focus sealed tube'
_diffrn_radiation_type MoK\a
_diffrn_radiation_wavelength 0.71073
_diffrn_reflns_av_R_equivalents 0.0433
_diffrn_reflns_av_sigmaI/netI 0.0326
_diffrn_reflns_limit_h_max 9
_diffrn_reflns_limit_h_min -9
_diffrn_reflns_limit_k_max 24
_diffrn_reflns_limit_k_min -24
_diffrn_reflns_limit_l_max 10
_diffrn_reflns_limit_l_min -10
_diffrn_reflns_number 9729
_diffrn_reflns_theta_full 27.50
_diffrn_reflns_theta_max 27.50
_diffrn_reflns_theta_min 2.14
_diffrn_standards_number 0
_exptl_absorpt_coefficient_mu 0.158
_exptl_absorpt_correction_T_max 0.9692
_exptl_absorpt_correction_T_min 0.9542
_exptl_absorpt_correction_type multi-scan
_exptl_absorpt_process_details '(SADABS; Sheldrick, 1996)'
_exptl_crystal_colour yellow
_exptl_crystal_density_diffrn 1.771
_exptl_crystal_density_meas 1.77
_exptl_crystal_density_method pycnometer
_exptl_crystal_description block
_exptl_crystal_F_000 608
_exptl_crystal_size_max 0.30
_exptl_crystal_size_mid 0.30
_exptl_crystal_size_min 0.20
_refine_diff_density_max 0.327
_refine_diff_density_min -0.223
_refine_ls_extinction_method none
_refine_ls_goodness_of_fit_ref 1.055
_refine_ls_hydrogen_treatment mixed
_refine_ls_matrix_type full
_refine_ls_number_parameters 196
_refine_ls_number_reflns 2556
_refine_ls_number_restraints 2
_refine_ls_restrained_S_all 1.057
_refine_ls_R_factor_all 0.0534
_refine_ls_R_factor_gt 0.0427
_refine_ls_shift/su_max 0.000
_refine_ls_shift/su_mean 0.000
_refine_ls_structure_factor_coef Fsqd
_refine_ls_weighting_details 'calc w=1/[\s^2^(Fo^2^)+(0.0558P)^2^] where P=(Fo^2^+2Fc^2^)/3'
_refine_ls_weighting_scheme calc
_refine_ls_wR_factor_gt 0.1048
_refine_ls_wR_factor_ref 0.1102
_reflns_number_gt 2055
_reflns_number_total 2556
_reflns_threshold_expression I>2\s(I)
_cod_data_source_file sj2125.cif
_cod_data_source_block I
_cod_depositor_comments
;
The following automatic conversions were performed:
'_symmetry_cell_setting' value 'Monoclinic' changed to 'monoclinic'
according to '/home/saulius/struct/CIF-dictionaries/cif_core.dic'
dictionary named 'cif_core.dic' version 2.4.1 from 2010-06-29.

Automatic conversion script
Id: cif_fix_enum 1527 2010-12-29 10:47:43Z saulius 

The following automatic conversions were performed:

'_chemical_melting_point' value '442-443' was changed to '442.5(5)' -
the average value was taken and precision was estimated.

Automatic conversion script
Id: cif_fix_values 1646 2011-03-28 12:23:43Z adriana 

The following automatic conversions were performed:

'_chemical_melting_point' value '442-443' was changed to '442.5(5)' -
the average value was taken and precision was
estimated.

'_symmetry_cell_setting' value 'Monoclinic' changed to
'monoclinic' according to
/home/saulius/struct/CIF-dictionaries/cif_core.dic dictionary named
'cif_core.dic' version 2.4.1 from 2010-06-29.

Automatic conversion script
Id: cif_fix_values 1715 2011-07-08 13:25:40Z adriana 
;
_cod_original_sg_symbol_H-M 'P 21/n'
_cod_database_code 2210791
_cod_database_fobs_code 2210791

loop_
_symmetry_equiv_pos_as_xyz
'x, y, z'
'-x+1/2, y+1/2, -z+1/2'
'-x, -y, -z'
'x-1/2, -y-1/2, z-1/2'

loop_
_atom_site_type_symbol
_atom_site_label
_atom_site_fract_x
_atom_site_fract_y
_atom_site_fract_z
_atom_site_U_iso_or_equiv
_atom_site_adp_type
_atom_site_calc_flag
_atom_site_refinement_flags
_atom_site_occupancy
C C1 0.83008(19) 0.08399(7) 0.36590(17) 0.0250(3) Uani d . 1
C C2 0.8159(2) 0.06987(7) 0.19306(18) 0.0265(3) Uani d . 1
C C3 0.7621(2) 0.00714(8) 0.12005(18) 0.0292(3) Uani d . 1
H H3 0.7569 0.0013 0.0073 0.035 Uiso calc R 1
C C4 0.7156(2) -0.04722(8) 0.21818(19) 0.0293(3) Uani d . 1
C C5 0.7176(2) -0.03870(8) 0.38517(18) 0.0274(3) Uani d . 1
H H5 0.6864 -0.0757 0.4500 0.033 Uiso calc R 1
C C6 0.7665(2) 0.02575(8) 0.45376(17) 0.0266(3) Uani d . 1
C C7 0.6916(2) 0.24597(9) 0.7175(2) 0.0353(4) Uani d . 1
H H7 0.5815 0.2248 0.6690 0.042 Uiso calc R 1
C C8 0.9799(2) 0.27322(8) 0.7869(2) 0.0354(4) Uani d . 1
H H8 1.1096 0.2728 0.7921 0.043 Uiso calc R 1
N N1 0.87131(18) 0.12503(7) 0.08581(15) 0.0299(3) Uani d . 1
N N2 0.6638(2) -0.11488(7) 0.14487(18) 0.0370(3) Uani d . 1
N N3 0.75122(18) 0.03275(7) 0.62781(15) 0.0312(3) Uani d . 1
N N4 0.8631(2) 0.22965(7) 0.69199(16) 0.0341(3) Uani d D 1
H H4 0.884(3) 0.1993(8) 0.6245(18) 0.041 Uiso d D 1
N N5 0.8877(2) 0.31578(7) 0.86977(17) 0.0362(3) Uani d . 1
N N6 0.7053(2) 0.29711(7) 0.82308(17) 0.0344(3) Uani d D 1
H H6 0.6130(19) 0.3179(9) 0.857(2) 0.041 Uiso d D 1
O O1 0.90245(15) 0.13982(5) 0.43207(13) 0.0328(3) Uani d . 1
O O2 0.81526(18) 0.18445(6) 0.10265(15) 0.0465(3) Uani d . 1
O O3 0.9712(2) 0.10893(7) -0.01606(16) 0.0526(4) Uani d . 1
O O4 0.6093(2) -0.11692(7) -0.00167(16) 0.0596(4) Uani d . 1
O O5 0.6789(2) -0.16665(6) 0.23447(17) 0.0500(4) Uani d . 1
O O6 0.7716(2) -0.01985(7) 0.71364(14) 0.0514(4) Uani d . 1
O O7 0.70929(19) 0.09029(6) 0.67907(15) 0.0459(3) Uani d . 1

loop_
_atom_site_aniso_label
_atom_site_aniso_U_11
_atom_site_aniso_U_22
_atom_site_aniso_U_33
_atom_site_aniso_U_12
_atom_site_aniso_U_13
_atom_site_aniso_U_23
C1 0.0262(7) 0.0233(7) 0.0262(7) 0.0002(6) 0.0060(6) -0.0012(6)
C2 0.0304(8) 0.0241(7) 0.0257(7) 0.0002(6) 0.0066(6) 0.0022(5)
C3 0.0343(8) 0.0301(8) 0.0238(7) 0.0002(6) 0.0053(6) -0.0018(6)
C4 0.0320(8) 0.0235(7) 0.0323(8) -0.0020(6) 0.0043(6) -0.0046(6)
C5 0.0290(7) 0.0240(7) 0.0298(7) 0.0004(6) 0.0062(6) 0.0044(6)
C6 0.0271(7) 0.0298(8) 0.0232(7) 0.0006(6) 0.0049(6) -0.0004(6)
C7 0.0364(9) 0.0326(8) 0.0365(9) 0.0006(7) 0.0036(7) -0.0005(7)
C8 0.0343(8) 0.0336(8) 0.0396(9) -0.0010(7) 0.0094(7) 0.0033(7)
N1 0.0358(7) 0.0286(7) 0.0257(6) -0.0030(5) 0.0054(6) 0.0017(5)
N2 0.0414(8) 0.0273(7) 0.0439(8) -0.0053(6) 0.0117(6) -0.0083(6)
N3 0.0363(7) 0.0329(7) 0.0254(6) -0.0049(6) 0.0071(5) -0.0007(5)
N4 0.0436(8) 0.0267(7) 0.0339(7) 0.0028(6) 0.0124(6) -0.0032(6)
N5 0.0420(8) 0.0326(7) 0.0338(7) -0.0011(6) 0.0047(6) -0.0034(6)
N6 0.0364(8) 0.0338(7) 0.0343(7) 0.0079(6) 0.0101(6) 0.0001(6)
O1 0.0401(6) 0.0297(6) 0.0306(6) -0.0094(5) 0.0116(5) -0.0070(4)
O2 0.0629(8) 0.0269(6) 0.0530(8) 0.0039(6) 0.0200(7) 0.0079(5)
O3 0.0708(9) 0.0484(8) 0.0457(7) 0.0026(7) 0.0341(7) 0.0067(6)
O4 0.0835(11) 0.0472(8) 0.0447(8) -0.0159(7) -0.0036(7) -0.0170(6)
O5 0.0692(9) 0.0245(6) 0.0604(8) -0.0038(6) 0.0245(7) 0.0004(6)
O6 0.0821(10) 0.0433(7) 0.0298(6) 0.0022(7) 0.0109(6) 0.0100(5)
O7 0.0677(9) 0.0373(7) 0.0365(6) -0.0033(6) 0.0208(6) -0.0082(5)

loop_
_atom_type_symbol
_atom_type_description
_atom_type_scat_dispersion_real
_atom_type_scat_dispersion_imag
_atom_type_scat_source
C C 0.0033 0.0016 'International Tables Vol C Tables 4.2.6.8 and 6.1.1.4'
H H 0.0000 0.0000 'International Tables Vol C Tables 4.2.6.8 and 6.1.1.4'
N N 0.0061 0.0033 'International Tables Vol C Tables 4.2.6.8 and 6.1.1.4'
O O 0.0106 0.0060 'International Tables Vol C Tables 4.2.6.8 and 6.1.1.4'

loop_
_geom_angle_atom_site_label_1
_geom_angle_atom_site_label_2
_geom_angle_atom_site_label_3
_geom_angle
O1 C1 C6 124.85(13)
O1 C1 C2 123.31(13)
C6 C1 C2 111.68(12)
C3 C2 C1 125.10(13)
C3 C2 N1 116.54(13)
C1 C2 N1 118.29(12)
C2 C3 C4 118.33(13)
C2 C3 H3 120.8
C4 C3 H3 120.8
C5 C4 C3 121.47(14)
C5 C4 N2 119.03(14)
C3 C4 N2 119.50(14)
C6 C5 C4 118.66(14)
C6 C5 H5 120.7
C4 C5 H5 120.7
C5 C6 C1 124.44(13)
C5 C6 N3 115.77(13)
C1 C6 N3 119.79(13)
N6 C7 N4 107.19(15)
N6 C7 H7 126.4
N4 C7 H7 126.4
N5 C8 N4 111.36(15)
N5 C8 H8 124.3
N4 C8 H8 124.3
O3 N1 O2 123.37(13)
O3 N1 C2 118.04(13)
O2 N1 C2 118.59(13)
O4 N2 O5 124.03(14)
O4 N2 C4 118.07(14)
O5 N2 C4 117.90(14)
O6 N3 O7 123.34(13)
O6 N3 C6 118.24(13)
O7 N3 C6 118.32(13)
C7 N4 C8 106.64(14)
C7 N4 H4 122.0(13)
C8 N4 H4 131.2(13)
C8 N5 N6 103.35(13)
C7 N6 N5 111.47(14)
C7 N6 H6 125.1(13)
N5 N6 H6 123.4(13)

loop_
_geom_bond_atom_site_label_1
_geom_bond_atom_site_label_2
_geom_bond_distance
C1 O1 1.2737(17)
C1 C6 1.433(2)
C1 C2 1.437(2)
C2 C3 1.370(2)
C2 N1 1.4620(18)
C3 C4 1.382(2)
C3 H3 0.9300
C4 C5 1.381(2)
C4 N2 1.4504(19)
C5 C6 1.377(2)
C5 H5 0.9300
C6 N3 1.4568(19)
C7 N6 1.300(2)
C7 N4 1.318(2)
C7 H7 0.9300
C8 N5 1.299(2)
C8 N4 1.352(2)
C8 H8 0.9300
N1 O3 1.2156(18)
N1 O2 1.2163(17)
N2 O4 1.2165(19)
N2 O5 1.2273(18)
N3 O6 1.2231(17)
N3 O7 1.2271(17)
N4 H4 0.830(9)
N5 N6 1.365(2)
N6 H6 0.854(9)

loop_
_geom_hbond_atom_site_label_D
_geom_hbond_atom_site_label_H
_geom_hbond_atom_site_label_A
_geom_hbond_site_symmetry_A
_geom_hbond_distance_DH
_geom_hbond_distance_HA
_geom_hbond_distance_DA
_geom_hbond_angle_DHA
C8 H8 O2 4_666 0.93 2.43 3.127(2) 131.5
C8 H8 O5 3_756 0.93 2.56 3.211(2) 127.6
C7 H7 O5 3_656 0.93 2.40 3.139(2) 135.8
C3 H3 O6 1_554 0.93 2.46 3.3920(19) 174.7
N6 H6 O1 4_566 0.854(9) 1.893(10) 2.7459(17) 177.5(18)
N4 H4 O1 . 0.830(9) 1.966(10) 2.7830(17) 168.2(18)

loop_
_geom_torsion_atom_site_label_1
_geom_torsion_atom_site_label_2
_geom_torsion_atom_site_label_3
_geom_torsion_atom_site_label_4
_geom_torsion
O1 C1 C2 C3 171.00(14)
C6 C1 C2 C3 -4.6(2)
O1 C1 C2 N1 -5.9(2)
C6 C1 C2 N1 178.53(12)
C1 C2 C3 C4 0.6(2)
N1 C2 C3 C4 177.56(13)
C2 C3 C4 C5 1.8(2)
C2 C3 C4 N2 -178.07(13)
C3 C4 C5 C6 0.2(2)
N2 C4 C5 C6 -179.86(13)
C4 C5 C6 C1 -5.0(2)
C4 C5 C6 N3 175.28(13)
O1 C1 C6 C5 -168.71(14)
C2 C1 C6 C5 6.8(2)
O1 C1 C6 N3 11.0(2)
C2 C1 C6 N3 -173.48(13)
C3 C2 N1 O3 -43.41(19)
C1 C2 N1 O3 133.75(15)
C3 C2 N1 O2 136.49(15)
C1 C2 N1 O2 -46.35(19)
C5 C4 N2 O4 158.74(16)
C3 C4 N2 O4 -21.4(2)
C5 C4 N2 O5 -21.8(2)
C3 C4 N2 O5 158.14(15)
C5 C6 N3 O6 28.7(2)
C1 C6 N3 O6 -151.03(14)
C5 C6 N3 O7 -147.68(14)
C1 C6 N3 O7 32.6(2)
N6 C7 N4 C8 0.01(18)
N5 C8 N4 C7 -0.05(18)
N4 C8 N5 N6 0.07(17)
N4 C7 N6 N5 0.03(18)
C8 N5 N6 C7 -0.06(18)
